data_4089527
loop_
_publ_author_name
'Stubenhofer, Markus'
'Kuntz, Christian'
'Bodensteiner, Michael'
'Timoshkin, Alexey Y.'
'Scheer, Manfred'

_publ_section_title
;
 Versatile Reactivity of Bridged Pentelidene Complexes toward Secondary
 and Tertiary Phosphines
;
_journal_issue 12
_journal_name_full Organometallics
_journal_page_first 3521
_journal_paper_doi 10.1021/om400357y
_journal_volume 32
_journal_year 2013
_chemical_absolute_configuration ad
_chemical_compound_source 'see text'
_chemical_formula_moiety 'C16 H16 O10 P2 W2'
_chemical_formula_sum 'C16 H16 O10 P2 W2'
_chemical_formula_weight 797.91
_space_group_IT_number 9
_space_group_name_Hall 'C -2yc'
_space_group_name_H-M_alt 'C 1 c 1'
_symmetry_cell_setting monoclinic
_symmetry_Int_Tables_number 9
_symmetry_space_group_name_Hall 'C -2yc'
_symmetry_space_group_name_H-M 'C 1 c 1'
_atom_sites_solution_hydrogens geom
_atom_sites_solution_primary direct
_atom_sites_solution_secondary difmap
_cell_angle_alpha 90
_cell_angle_beta 98.577(5)
_cell_angle_gamma 90
_cell_formula_units_Z 4
_cell_length_a 10.1037(5)
_cell_length_b 17.3031(6)
_cell_length_c 13.5435(7)
_cell_measurement_reflns_used 7221
_cell_measurement_temperature 123(1)
_cell_measurement_theta_max 62.0021
_cell_measurement_theta_min 3.2908
_cell_volume 2341.27(19)
_computing_cell_refinement
;
CrysAlis RED, Oxford Diffraction Ltd.,
Version 1.171.32.5 (release 08-05-2007 CrysAlis171 .NET)
;
_computing_data_collection
;
CrysAlis CCD, Oxford Diffraction Ltd.,
Version 1.171.31.8 (release 12-05-2006 CrysAlis171 .NET)
;
_computing_data_reduction
;
CrysAlis RED, Oxford Diffraction Ltd.,
Version 1.171.32.5 (release 08-05-2007 CrysAlis171 .NET)
;
_computing_molecular_graphics 'PLATON (Spek, 1990)'
_computing_publication_material 'PLATON (Spek, 2003)'
_computing_structure_refinement 'SHELXL-97 (Sheldrick, 1997)'
_computing_structure_solution 'SIR-97 (Altomare, 1999)'
_diffrn_ambient_temperature 123
_diffrn_detector_area_resol_mean 10.5431
_diffrn_measured_fraction_theta_full 0.990
_diffrn_measured_fraction_theta_max 0.990
_diffrn_measurement_device_type 'Oxford Diffraction Gemini Ultra'
_diffrn_measurement_method omega-scan
_diffrn_radiation_monochromator graphite
_diffrn_radiation_probe x-ray
_diffrn_radiation_source 'Enhance (Cu) X-ray Source'
_diffrn_radiation_type CuK\a
_diffrn_radiation_wavelength 1.54184
_diffrn_reflns_av_R_equivalents 0.0644
_diffrn_reflns_av_sigmaI/netI 0.0451
_diffrn_reflns_limit_h_max 10
_diffrn_reflns_limit_h_min -11
_diffrn_reflns_limit_k_max 19
_diffrn_reflns_limit_k_min -19
_diffrn_reflns_limit_l_max 15
_diffrn_reflns_limit_l_min -15
_diffrn_reflns_number 10537
_diffrn_reflns_reduction_process
;
;
_diffrn_reflns_theta_full 62.12
_diffrn_reflns_theta_max 62.12
_diffrn_reflns_theta_min 5.11
_exptl_absorpt_coefficient_mu 19.622
_exptl_absorpt_correction_T_max 1.00000
_exptl_absorpt_correction_T_min 0.37151
_exptl_absorpt_correction_type multi-scan
_exptl_absorpt_process_details
;
CrysAlis RED, Oxford Diffraction Ltd.,
Version 1.171.32.5 (release 08-05-2007 CrysAlis171 .NET)
Empirical absorption correction using spherical harmonics,
 implemented in SCALE3 ABSPACK scaling algorithm.
;
_exptl_crystal_colour 'colourless to faint yellow'
_exptl_crystal_density_diffrn 2.264
_exptl_crystal_density_method 'Not Measured'
_exptl_crystal_description 'elongated prism'
_exptl_crystal_F_000 1480
_exptl_crystal_size_max 0.170
_exptl_crystal_size_mid 0.110
_exptl_crystal_size_min 0.090
_refine_diff_density_max 5.051
_refine_diff_density_min -2.157
_refine_diff_density_rms 0.337
_refine_ls_abs_structure_details 'Flack H.D. (1983), Acta Cryst. A39, 876-881'
_refine_ls_abs_structure_Flack -0.03(4)
_refine_ls_extinction_method none
_refine_ls_goodness_of_fit_ref 1.082
_refine_ls_hydrogen_treatment constr
_refine_ls_matrix_type full
_refine_ls_number_constraints 0
_refine_ls_number_parameters 274
_refine_ls_number_reflns 3292
_refine_ls_number_restraints 34
_refine_ls_restrained_S_all 1.083
_refine_ls_R_factor_all 0.0660
_refine_ls_R_factor_gt 0.0620
_refine_ls_shift/su_max 0.001
_refine_ls_shift/su_mean 0.000
_refine_ls_structure_factor_coef Fsqd
_refine_ls_weighting_details 'calc w=1/[\s^2^(Fo^2^)+(0.1179P)^2^+33.6975P] where P=(Fo^2^+2Fc^2^)/3'
_refine_ls_weighting_scheme calc
_refine_ls_wR_factor_gt 0.1570
_refine_ls_wR_factor_ref 0.1618
_reflns_number_gt 3036
_reflns_number_total 3292
_reflns_threshold_expression >2\s(i)
_cod_data_source_file om400357y_si_013.cif
_cod_data_source_block pw2pet3
_cod_depositor_comments
;
The following automatic conversions were performed:

data item '_symmetry_cell_setting' value 'Monoclinic' was changed to
'monoclinic' in accordance with the
/home/saulius/struct/COD-crude-data/automatic-downloads/DataCite-retrospective/ACS/depositions/lib/dictionaries/cif_core.dic
dictionary named 'cif_core.dic' version 2.4.2 last updated on
2011-04-26.

Automatic conversion script
Id: cif_fix_values 6909 2019-04-08 15:41:33Z antanas 
;
_cod_original_sg_symbol_H-M 'C c'
_cod_database_code 4089527

loop_
_symmetry_equiv_pos_site_id
_symmetry_equiv_pos_as_xyz
1 x,y,z
2 x,-y,1/2+z
3 1/2+x,1/2+y,z
4 1/2+x,1/2-y,1/2+z

loop_
_atom_site_aniso_label
_atom_site_aniso_U_11
_atom_site_aniso_U_22
_atom_site_aniso_U_33
_atom_site_aniso_U_23
_atom_site_aniso_U_13
_atom_site_aniso_U_12
W1 0.0298(6) 0.0134(4) 0.0478(5) -0.0023(3) 0.0082(4) -0.0051(3)
W2 0.0216(5) 0.0125(4) 0.0404(5) -0.0010(4) 0.0027(3) -0.0020(4)
P1 0.027(3) 0.015(2) 0.037(3) -0.001(2) 0.006(2) -0.003(2)
P2 0.029(3) 0.015(2) 0.058(3) 0.003(2) 0.010(2) -0.0032(19)
O1 0.038(10) 0.027(8) 0.078(12) -0.008(8) 0.009(8) -0.013(7)
O2 0.084(16) 0.041(11) 0.049(12) 0.000(9) -0.003(10) -0.024(10)
O3 0.038(13) 0.036(10) 0.108(16) -0.024(9) 0.031(10) -0.005(8)
O4 0.067(14) 0.059(12) 0.064(12) 0.009(10) 0.011(10) -0.001(10)
O5 0.053(13) 0.027(10) 0.097(16) -0.002(9) 0.016(11) 0.000(8)
O6 0.051(12) 0.028(9) 0.061(10) 0.007(8) 0.004(9) 0.012(8)
O7 0.052(12) 0.029(9) 0.064(12) 0.014(7) 0.018(10) 0.005(7)
O8 0.056(13) 0.021(9) 0.066(11) 0.003(8) -0.002(9) 0.017(8)
O9 0.070(14) 0.031(8) 0.026(8) -0.005(6) -0.003(8) -0.011(7)
O10 0.034(10) 0.031(9) 0.064(11) -0.002(8) -0.011(8) -0.006(7)
C1 0.009(11) 0.013(9) 0.069(15) 0.000(9) 0.016(9) 0.004(8)
C2 0.033(13) 0.023(10) 0.037(13) -0.001(8) 0.005(10) -0.012(8)
C3 0.013(12) 0.017(10) 0.080(16) -0.001(9) 0.015(10) -0.010(8)
C4 0.06(2) 0.024(11) 0.033(12) 0.019(9) -0.016(12) -0.011(9)
C5 0.029(13) 0.013(11) 0.10(2) 0.003(11) 0.004(12) -0.005(9)
C6 0.026(12) 0.015(10) 0.046(12) -0.008(8) -0.011(9) -0.007(8)
C7 0.019(8) 0.024(8) 0.018(7) -0.002(6) 0.015(7) -0.003(6)
C8 0.034(14) 0.014(11) 0.058(14) -0.004(10) 0.024(11) -0.003(9)
C9 0.023(8) 0.030(8) 0.013(7) -0.004(6) 0.004(6) 0.002(6)
C10 0.027(8) 0.016(7) 0.024(7) -0.010(6) -0.003(6) -0.010(6)
C11 0.018(8) 0.027(8) 0.046(8) -0.005(7) 0.004(7) -0.001(6)
C12 0.036(9) 0.041(9) 0.046(9) -0.012(7) 0.029(7) -0.003(7)
C13 0.012(12) 0.042(14) 0.10(2) -0.002(13) -0.009(12) -0.005(9)
C14 0.039(16) 0.059(17) 0.056(17) -0.004(12) 0.003(12) -0.006(12)
C15 0.037(14) 0.024(11) 0.076(16) 0.012(10) 0.016(12) -0.010(9)
C16 0.09(2) 0.038(14) 0.045(14) 0.016(11) 0.025(15) -0.003(13)

loop_
_atom_site_label
_atom_site_type_symbol
_atom_site_thermal_displace_type
_atom_site_fract_x
_atom_site_fract_y
_atom_site_fract_z
_atom_site_occupancy
_atom_site_U_iso_or_equiv
_atom_site_calc_flag
_atom_site_refinement_flags
W1 W Uani 0.16362(11) 0.24798(4) 0.41720(9) 1.000 0.0301(3) . .
W2 W Uani 0.07027(6) 0.01191(4) 0.26808(6) 1.000 0.0250(3) . .
P1 P Uani 0.2328(6) 0.1130(3) 0.3594(4) 1.000 0.0262(16) . .
P2 P Uani 0.4271(6) 0.1194(3) 0.3080(5) 1.000 0.0336(16) . .
O1 O Uani 0.4420(18) 0.3379(9) 0.4333(15) 1.000 0.048(6) . .
O2 O Uani 0.240(2) 0.1867(10) 0.6399(14) 1.000 0.059(8) . .
O3 O Uani -0.132(2) 0.1881(10) 0.4116(17) 1.000 0.059(8) . .
O4 O Uani 0.074(2) 0.3013(12) 0.1932(15) 1.000 0.063(7) . .
O5 O Uani 0.055(2) 0.4041(10) 0.4955(16) 1.000 0.059(8) . .
O6 O Uani -0.1207(18) 0.1436(9) 0.1654(14) 1.000 0.047(6) . .
O7 O Uani -0.085(2) 0.0153(9) 0.4534(15) 1.000 0.047(6) . .
O8 O Uani 0.255(2) -0.1228(10) 0.3694(14) 1.000 0.049(6) . .
O9 O Uani 0.2020(19) -0.0029(9) 0.0730(11) 1.000 0.043(6) . .
O10 O Uani -0.1309(17) -0.1168(10) 0.1776(14) 1.000 0.045(6) . .
C1 C Uani 0.344(2) 0.3014(11) 0.4260(18) 1.000 0.029(7) . .
C2 C Uani 0.217(2) 0.2075(11) 0.5629(16) 1.000 0.031(7) . .
C3 C Uani -0.024(2) 0.2060(11) 0.4149(19) 1.000 0.036(7) . .
C4 C Uani 0.107(2) 0.2834(12) 0.2753(17) 1.000 0.041(9) . .
C5 C Uani 0.098(2) 0.3462(11) 0.464(2) 1.000 0.048(9) . .
C6 C Uani -0.053(2) 0.0968(11) 0.2017(17) 1.000 0.031(7) . .
C7 C Uani -0.029(2) 0.0137(10) 0.3883(14) 1.000 0.019(4) . .
C8 C Uani 0.191(2) -0.0753(12) 0.3365(19) 1.000 0.034(8) . .
C9 C Uani 0.156(2) 0.0044(11) 0.1399(12) 1.000 0.022(4) . .
C10 C Uani -0.054(2) -0.0677(11) 0.2106(14) 1.000 0.023(4) . .
C11 C Uani 0.472(2) 0.0266(12) 0.2601(17) 1.000 0.030(5) . .
C12 C Uani 0.620(3) 0.0249(14) 0.2360(18) 1.000 0.039(5) . .
C13 C Uani 0.558(2) 0.1502(15) 0.406(2) 1.000 0.053(9) . .
C14 C Uani 0.588(3) 0.0944(17) 0.494(2) 1.000 0.052(10) . .
C15 C Uani 0.424(3) 0.1920(13) 0.210(2) 1.000 0.045(8) . .
C16 C Uani 0.316(3) 0.1798(15) 0.1195(19) 1.000 0.056(9) . .
H1 H Uiso 0.25840 0.08690 0.42530 1.000 0.0310 calc R
H11A H Uiso 0.46200 -0.01390 0.31000 1.000 0.0360 calc R
H11B H Uiso 0.40960 0.01450 0.19860 1.000 0.0360 calc R
H12A H Uiso 0.68000 0.04810 0.29140 1.000 0.0580 calc R
H12B H Uiso 0.62430 0.05420 0.17470 1.000 0.0580 calc R
H12C H Uiso 0.64650 -0.02880 0.22680 1.000 0.0580 calc R
H13A H Uiso 0.64130 0.15790 0.37650 1.000 0.0650 calc R
H13B H Uiso 0.53280 0.20080 0.43150 1.000 0.0650 calc R
H14A H Uiso 0.61610 0.04450 0.46970 1.000 0.0770 calc R
H14B H Uiso 0.50690 0.08730 0.52450 1.000 0.0770 calc R
H14C H Uiso 0.65940 0.11560 0.54290 1.000 0.0770 calc R
H15A H Uiso 0.41080 0.24350 0.23900 1.000 0.0540 calc R
H15B H Uiso 0.51270 0.19250 0.18680 1.000 0.0540 calc R
H16A H Uiso 0.23350 0.16200 0.14210 1.000 0.0830 calc R
H16B H Uiso 0.34640 0.14080 0.07530 1.000 0.0830 calc R
H16C H Uiso 0.29900 0.22860 0.08320 1.000 0.0830 calc R

loop_
_atom_type_symbol
_atom_type_description
_atom_type_scat_dispersion_real
_atom_type_scat_dispersion_imag
_atom_type_scat_source
W W -5.4734 5.5774 'International Tables Vol C Tables 4.2.6.8 and 6.1.1.4'
P P 0.2955 0.4335 'International Tables Vol C Tables 4.2.6.8 and 6.1.1.4'
O O 0.0492 0.0322 'International Tables Vol C Tables 4.2.6.8 and 6.1.1.4'
H H 0.0000 0.0000 'International Tables Vol C Tables 4.2.6.8 and 6.1.1.4'
C C 0.0181 0.0091 'International Tables Vol C Tables 4.2.6.8 and 6.1.1.4'

loop_
_geom_angle_atom_site_label_1
_geom_angle_atom_site_label_2
_geom_angle_atom_site_label_3
_geom_angle
_geom_angle_publ_flag
P1 W1 C1 98.5(6) yes
P1 W1 C2 86.6(5) yes
P1 W1 C3 88.1(6) yes
P1 W1 C4 92.1(6) yes
P1 W1 C5 175.3(6) yes
C1 W1 C2 89.7(9) yes
C1 W1 C3 173.4(8) yes
C1 W1 C4 92.4(9) yes
C1 W1 C5 86.0(8) yes
C2 W1 C3 90.2(9) yes
C2 W1 C4 177.7(7) yes
C2 W1 C5 92.1(9) yes
C3 W1 C4 87.9(9) yes
C3 W1 C5 87.4(8) yes
C4 W1 C5 89.0(10) yes
P1 W2 C6 91.5(6) yes
P1 W2 C7 87.7(5) yes
P1 W2 C8 89.4(6) yes
P1 W2 C9 97.4(5) yes
P1 W2 C10 175.1(6) yes
C6 W2 C7 90.0(8) yes
C6 W2 C8 178.6(9) yes
C6 W2 C9 88.9(8) yes
C6 W2 C10 91.1(8) yes
C7 W2 C8 88.9(8) yes
C7 W2 C9 174.7(7) yes
C7 W2 C10 88.0(8) yes
C8 W2 C9 92.2(8) yes
C8 W2 C10 88.0(8) yes
C9 W2 C10 86.9(8) yes
W1 P1 W2 125.0(2) yes
W1 P1 P2 110.3(3) yes
W2 P1 P2 114.8(3) yes
P1 P2 C11 110.7(7) yes
P1 P2 C13 112.0(8) yes
P1 P2 C15 110.4(10) yes
C11 P2 C13 109.2(11) yes
C11 P2 C15 109.1(11) yes
C13 P2 C15 105.2(12) yes
P2 P1 H1 101.00 no
W2 P1 H1 101.00 no
W1 P1 H1 101.00 no
W1 C1 O1 174.0(17) yes
W1 C2 O2 177(2) yes
W1 C3 O3 174.8(19) yes
W1 C4 O4 178(2) yes
W1 C5 O5 177.0(18) yes
W2 C6 O6 180(3) yes
W2 C7 O7 178.9(17) yes
W2 C8 O8 177(2) yes
W2 C9 O9 176.9(17) yes
W2 C10 O10 178.4(18) yes
P2 C11 C12 112.7(15) yes
P2 C13 C14 115.1(18) yes
P2 C15 C16 114.9(18) yes
P2 C11 H11A 109.00 no
P2 C11 H11B 109.00 no
C12 C11 H11A 109.00 no
C12 C11 H11B 109.00 no
H11A C11 H11B 108.00 no
C11 C12 H12A 109.00 no
C11 C12 H12B 109.00 no
C11 C12 H12C 109.00 no
H12A C12 H12B 110.00 no
H12A C12 H12C 110.00 no
H12B C12 H12C 110.00 no
P2 C13 H13A 108.00 no
P2 C13 H13B 109.00 no
C14 C13 H13A 108.00 no
C14 C13 H13B 109.00 no
H13A C13 H13B 107.00 no
C13 C14 H14A 109.00 no
C13 C14 H14B 109.00 no
C13 C14 H14C 109.00 no
H14A C14 H14B 109.00 no
H14A C14 H14C 110.00 no
H14B C14 H14C 110.00 no
P2 C15 H15A 109.00 no
P2 C15 H15B 109.00 no
C16 C15 H15A 109.00 no
C16 C15 H15B 109.00 no
H15A C15 H15B 107.00 no
C15 C16 H16A 109.00 no
C15 C16 H16B 109.00 no
C15 C16 H16C 110.00 no
H16A C16 H16B 109.00 no
H16A C16 H16C 110.00 no
H16B C16 H16C 110.00 no

loop_
_geom_bond_atom_site_label_1
_geom_bond_atom_site_label_2
_geom_bond_distance
_geom_bond_publ_flag
W1 P1 2.592(5) yes
W1 C1 2.03(2) yes
W1 C2 2.09(2) yes
W1 C3 2.03(2) yes
W1 C4 2.02(2) yes
W1 C5 1.96(2) yes
W2 P1 2.585(6) yes
W2 C6 2.05(2) yes
W2 C7 2.036(19) yes
W2 C8 2.07(2) yes
W2 C9 2.057(18) yes
W2 C10 1.946(19) yes
P1 P2 2.181(9) yes
P2 C11 1.82(2) yes
P2 C13 1.81(3) yes
P2 C15 1.82(3) yes
P1 H1 1.0000 no
O1 C1 1.17(3) yes
O2 C2 1.10(3) yes
O3 C3 1.13(3) yes
O4 C4 1.16(3) yes
O5 C5 1.20(3) yes
O6 C6 1.13(3) yes
O7 C7 1.12(3) yes
O8 C8 1.10(3) yes
O9 C9 1.09(2) yes
O10 C10 1.19(3) yes
C11 C12 1.58(4) no
C13 C14 1.53(4) no
C15 C16 1.53(4) no
C11 H11A 0.9900 no
C11 H11B 0.9900 no
C12 H12A 0.9800 no
C12 H12B 0.9800 no
C12 H12C 0.9800 no
C13 H13A 0.9900 no
C13 H13B 0.9900 no
C14 H14A 0.9800 no
C14 H14B 0.9800 no
C14 H14C 0.9800 no
C15 H15A 0.9900 no
C15 H15B 0.9900 no
C16 H16A 0.9800 no
C16 H16B 0.9800 no
C16 H16C 0.9800 no

loop_
_geom_contact_atom_site_label_1
_geom_contact_atom_site_label_2
_geom_contact_distance
_geom_contact_site_symmetry_2
_geom_contact_publ_flag
P1 C1 3.52(2) . no
P1 C2 3.23(2) . no
P1 C3 3.24(2) . no
P1 C4 3.34(2) . no
P1 C6 3.34(2) . no
P1 C7 3.23(2) . no
P1 C8 3.29(2) . no
P1 C9 3.505(18) . no
P1 O9 3.516(16) 2_555 no
P1 H16A 3.0600 . no
O1 C8 3.36(3) 3_555 no
O1 O7 3.10(2) 3_555 no
O1 C7 3.13(2) 3_555 no
O2 C8 3.38(3) 2_555 no
O2 C9 3.41(3) 2_555 no
O3 C7 3.22(3) . no
O3 O7 3.07(2) . no
O3 C13 3.19(3) 1_455 no
O4 C14 3.27(3) 4_454 no
O5 C14 3.31(3) 3_455 no
O6 C2 3.25(3) 4_454 no
O6 C1 3.35(3) 4_454 no
O7 C3 3.41(2) . no
O7 C9 3.25(3) 2_555 no
O7 O3 3.07(2) . no
O7 O1 3.10(2) 3_445 no
O7 O9 3.11(3) 2_555 no
O9 C16 3.39(3) . no
O9 C7 3.16(3) 2_554 no
O9 O7 3.11(3) 2_554 no
O9 P1 3.516(16) 2_554 no
O10 C15 3.37(3) 3_445 no
O1 H13B 2.5400 . no
O3 H13A 2.3300 1_455 no
O3 H16C 2.9100 4_455 no
O4 H14C 2.7300 4_454 no
O5 H16B 2.6300 4_455 no
O5 H14A 2.5400 3_455 no
O5 H12B 2.5300 4_455 no
O5 H11A 2.9200 3_455 no
O8 H16B 2.8200 2_555 no
O9 H11B 2.5100 . no
O9 H1 2.6000 2_554 no
O9 H16B 2.8800 . no
O10 H12C 2.8800 1_455 no
O10 H14C 2.5800 2_454 no
O10 H15A 2.5700 3_445 no
C1 P1 3.52(2) . no
C1 P2 3.69(2) . no
C1 C2 2.90(3) . no
C1 C4 2.92(3) . no
C1 C5 2.73(3) . no
C1 C13 3.43(3) . no
C1 O6 3.35(3) 4_555 no
C2 P1 3.23(2) . no
C2 O6 3.25(3) 4_555 no
C2 C5 2.92(3) . no
C2 C1 2.90(3) . no
C2 C3 2.91(3) . no
C3 C7 3.35(3) . no
C3 C6 3.43(3) . no
C3 C2 2.91(3) . no
C3 P1 3.24(2) . no
C3 O7 3.41(2) . no
C3 C4 2.81(3) . no
C3 C5 2.76(3) . no
C4 P1 3.34(2) . no
C4 C1 2.92(3) . no
C4 C3 2.81(3) . no
C4 C5 2.79(3) . no
C5 C3 2.76(3) . no
C5 C2 2.92(3) . no
C5 C4 2.79(3) . no
C5 C1 2.73(3) . no
C6 P1 3.34(2) . no
C6 C3 3.43(3) . no
C6 C7 2.89(3) . no
C6 C9 2.87(3) . no
C6 C10 2.85(3) . no
C7 C6 2.89(3) . no
C7 C3 3.35(3) . no
C7 O1 3.13(2) 3_445 no
C7 P1 3.23(2) . no
C7 O3 3.22(3) . no
C7 C10 2.77(3) . no
C7 C8 2.88(3) . no
C7 O9 3.16(3) 2_555 no
C8 C7 2.88(3) . no
C8 O1 3.36(3) 3_445 no
C8 C10 2.79(3) . no
C8 P1 3.29(2) . no
C8 O2 3.38(3) 2_554 no
C8 C9 2.97(3) . no
C9 C6 2.87(3) . no
C9 C11 3.38(3) . no
C9 C10 2.75(3) . no
C9 O7 3.25(3) 2_554 no
C9 P1 3.505(18) . no
C9 C8 2.97(3) . no
C9 O2 3.41(3) 2_554 no
C9 C16 3.47(3) . no
C10 C8 2.79(3) . no
C10 C7 2.77(3) . no
C10 C6 2.85(3) . no
C10 C9 2.75(3) . no
C11 C9 3.38(3) . no
C13 O3 3.19(3) 1_655 no
C13 C1 3.43(3) . no
C14 O4 3.27(3) 4_555 no
C14 O5 3.31(3) 3_545 no
C15 O10 3.37(3) 3_555 no
C16 C9 3.47(3) . no
C16 O9 3.39(3) . no
C1 H15A 2.9000 . no
C1 H13B 2.5800 . no
C2 H1 2.8700 . no
C7 H12A 3.0900 1_455 no
C8 H11A 3.0100 . no
C8 H1 3.0900 . no
C9 H16A 2.8400 . no
C9 H11B 2.5700 . no
C11 H14A 3.0100 . no
C12 H13A 2.9700 . no
C13 H12A 2.7600 . no
H1 O9 2.6000 2_555 no
H11A C8 3.0100 . no
H11A O5 2.9200 3_545 no
H11B O9 2.5100 . no
H11B C9 2.5700 . no
H12A C7 3.0900 1_655 no
H12A C13 2.7600 . no
H12A H13A 2.2900 . no
H12A H14A 2.5900 . no
H12B O5 2.5300 4_554 no
H12C O10 2.8800 1_655 no
H13A O3 2.3300 1_655 no
H13A C12 2.9700 . no
H13A H12A 2.2900 . no
H13B O1 2.5400 . no
H13B C1 2.5800 . no
H14A C11 3.0100 . no
H14A H12A 2.5900 . no
H14A O5 2.5400 3_545 no
H14C O10 2.5800 2_655 no
H14C O4 2.7300 4_555 no
H15A C1 2.9000 . no
H15A O10 2.5700 3_555 no
H16A P1 3.0600 . no
H16A C9 2.8400 . no
H16B O9 2.8800 . no
H16B O8 2.8200 2_554 no
H16B O5 2.6300 4_554 no
H16C O3 2.9100 4_554 no

loop_
_geom_hbond_atom_site_label_D
_geom_hbond_atom_site_label_H
_geom_hbond_atom_site_label_A
_geom_hbond_distance_DH
_geom_hbond_distance_HA
_geom_hbond_distance_DA
_geom_hbond_angle_DHA
_geom_hbond_site_symmetry_A
_geom_hbond_publ_flag
C11 H11B O9 0.9900 2.5100 3.47(3) 163.00 . yes
C12 H12B O5 0.9800 2.5300 3.45(3) 157.00 4_554 yes
C13 H13A O3 0.9900 2.3300 3.19(3) 145.00 1_655 yes
C13 H13B O1 0.9900 2.5400 3.49(3) 160.00 . yes
C14 H14A O5 0.9800 2.5400 3.31(3) 135.00 3_545 yes
C14 H14C O10 0.9800 2.5800 3.51(3) 158.00 2_655 yes
C15 H15A O10 0.9900 2.5700 3.37(3) 138.00 3_555 yes

loop_
_geom_torsion_atom_site_label_1
_geom_torsion_atom_site_label_2
_geom_torsion_atom_site_label_3
_geom_torsion_atom_site_label_4
_geom_torsion
_geom_torsion_publ_flag
C1 W1 P1 W2 -158.1(7) no
C1 W1 P1 P2 -14.6(7) no
C2 W1 P1 W2 112.7(6) no
C2 W1 P1 P2 -103.7(6) no
C3 W1 P1 W2 22.4(7) no
C3 W1 P1 P2 166.0(8) no
C4 W1 P1 W2 -65.4(6) no
C4 W1 P1 P2 78.2(6) no
C6 W2 P1 W1 30.8(7) no
C6 W2 P1 P2 -111.4(7) no
C7 W2 P1 W1 -59.1(6) no
C7 W2 P1 P2 158.7(6) no
C8 W2 P1 W1 -148.1(7) no
C8 W2 P1 P2 69.8(7) no
C9 W2 P1 W1 119.9(6) no
C9 W2 P1 P2 -22.3(6) no
W1 P1 P2 C11 -176.5(8) no
W1 P1 P2 C13 61.4(9) no
W1 P1 P2 C15 -55.5(9) no
W2 P1 P2 C11 -28.9(9) no
W2 P1 P2 C13 -151.0(9) no
W2 P1 P2 C15 92.1(9) no
P1 P2 C11 C12 -172.0(14) no
C13 P2 C11 C12 -48.2(19) no
C15 P2 C11 C12 66.3(19) no
P1 P2 C13 C14 64.8(19) no
C11 P2 C13 C14 -58(2) no
C15 P2 C13 C14 -175.2(19) no
P1 P2 C15 C16 -57(2) no
C11 P2 C15 C16 65(2) no
C13 P2 C15 C16 -177.8(19) no
